data_2240844
loop_
_publ_author_name
'Man, Wing Y.'
'Rosair, Georgina M.'
'Welch, Alan J.'

_publ_section_title
;
 Crystal structure of a second polymorph of
 2-cyclopentadienyl-1,7-dicarba-2-cobalta-<i>closo</i>-dodecaborane(11)
;
_journal_coeditor_code PJ2020
_journal_issue 7
_journal_name_full 'Acta Crystallographica Section E'
_journal_page_first m141
_journal_page_last m142
_journal_paper_doi 10.1107/S2056989015011445
_journal_volume 71
_journal_year 2015
_chemical_formula_iupac '[Co (C5 H5) (C2 H11 B9)]'
_chemical_formula_moiety 'C7 H16 B9 Co'
_chemical_formula_sum 'C7 H16 B9 Co'
_chemical_formula_weight 256.42
_chemical_name_systematic
;
2-Cyclopentadienyl-1,7-dicarba-2-cobalta-<i>closo</i>-dodecaborane(11)
;
_space_group_crystal_system monoclinic
_space_group_IT_number 14
_space_group_name_Hall '-P 2yn'
_space_group_name_H-M_alt 'P 1 21/n 1'
_symmetry_space_group_name_Hall '-P 2yn'
_symmetry_space_group_name_H-M 'P 1 21/n 1'
_atom_sites_solution_hydrogens difmap
_atom_sites_solution_primary iterative
_audit_creation_method
;
Olex2 1.2
(compiled 2013.12.10 svn.r2850 for OlexSys, GUI svn.r4736)
;
_cell_angle_alpha 90
_cell_angle_beta 116.123(4)
_cell_angle_gamma 90
_cell_formula_units_Z 4
_cell_length_a 12.4903(11)
_cell_length_b 8.7207(7)
_cell_length_c 12.7392(12)
_cell_measurement_reflns_used 9899
_cell_measurement_temperature 100.0(2)
_cell_measurement_theta_max 33.753
_cell_measurement_theta_min 2.938
_cell_volume 1245.86(19)
_computing_cell_refinement
;
SAINT (Bruker, 2011)
;
_computing_data_collection
;
APEX2 (Bruker, 2011)
;
_computing_data_reduction
;
SAINT (Bruker, 2011)
;
_computing_molecular_graphics
;
OLEX2 (Dolomanov <i>et al.</i>,  2009)
;
_computing_publication_material
;
OLEX2 (Dolomanov <i>et al.</i>,  2009)
;
_computing_structure_refinement
;
SHELXL2014 (Sheldrick, 2015)
;
_computing_structure_solution
;
SHELXS97 (Sheldrick, 2008)
;
_diffrn_ambient_temperature 100.0(2)
_diffrn_measured_fraction_theta_full 1.000
_diffrn_measured_fraction_theta_max 0.996
_diffrn_measurement_device_type 'Bruker APEXII CCD'
_diffrn_measurement_method '\f and \w scans'
_diffrn_radiation_monochromator graphite
_diffrn_radiation_type MoK\a
_diffrn_radiation_wavelength 0.71073
_diffrn_reflns_av_R_equivalents 0.0327
_diffrn_reflns_limit_h_max 19
_diffrn_reflns_limit_h_min -19
_diffrn_reflns_limit_k_max 13
_diffrn_reflns_limit_k_min -13
_diffrn_reflns_limit_l_max 19
_diffrn_reflns_limit_l_min -19
_diffrn_reflns_number 37238
_diffrn_reflns_theta_full 26.000
_diffrn_reflns_theta_max 33.897
_diffrn_reflns_theta_min 2.937
_diffrn_standards_number 0
_exptl_absorpt_coefficient_mu 1.336
_exptl_absorpt_correction_T_max 0.7467
_exptl_absorpt_correction_T_min 0.6494
_exptl_absorpt_correction_type multi-scan
_exptl_absorpt_process_details
;
(SADABS; Bruker,2008)
;
_exptl_crystal_colour yellow
_exptl_crystal_density_diffrn 1.367
_exptl_crystal_description BLOCK
_exptl_crystal_F_000 520
_exptl_crystal_size_max 0.46
_exptl_crystal_size_mid 0.44
_exptl_crystal_size_min 0.16
_refine_diff_density_max 0.406
_refine_diff_density_min -0.409
_refine_ls_extinction_method none
_refine_ls_goodness_of_fit_ref 1.025
_refine_ls_hydrogen_treatment refall
_refine_ls_matrix_type full
_refine_ls_number_parameters 218
_refine_ls_number_reflns 5019
_refine_ls_number_restraints 0
_refine_ls_restrained_S_all 1.025
_refine_ls_R_factor_all 0.0296
_refine_ls_R_factor_gt 0.0222
_refine_ls_shift/su_max 0.000
_refine_ls_shift/su_mean 0.000
_refine_ls_structure_factor_coef Fsqd
_refine_ls_weighting_details 'w=1/[\s^2^(Fo^2^)+(0.0318P)^2^+0.1768P] where P=(Fo^2^+2Fc^2^)/3'
_refine_ls_weighting_scheme calc
_refine_ls_wR_factor_gt 0.0547
_refine_ls_wR_factor_ref 0.0578
_reflns_number_gt 4268
_reflns_number_total 5019
_reflns_threshold_expression 'I > 2\s(I)'
_cod_data_source_file pj2020sup1.cif
_cod_data_source_block I
_cod_database_code 2240844
_shelx_space_group_comment
;
The symmetry employed for this shelxl refinement is uniquely defined
by the following loop, which should always be used as a source of
symmetry information in preference to the above space-group names.
They are only intended as comments.
;
_shelx_estimated_absorpt_t_min 0.579
_shelx_estimated_absorpt_t_max 0.815
_shelxl_version_number 2014/6

loop_
_space_group_symop_operation_xyz
'x, y, z'
'-x+1/2, y+1/2, -z+1/2'
'-x, -y, -z'
'x-1/2, -y-1/2, z-1/2'

loop_
_atom_site_type_symbol
_atom_site_label
_atom_site_fract_x
_atom_site_fract_y
_atom_site_fract_z
_atom_site_U_iso_or_equiv
_atom_site_adp_type
_atom_site_calc_flag
_atom_site_occupancy
C C1 0.18879(7) 0.25685(9) 0.41663(7) 0.01285(13) Uani d 1
H H1 0.1431(10) 0.2529(14) 0.3377(10) 0.017(3) Uiso d 1
Co Co2 0.23995(2) 0.47776(2) 0.47249(2) 0.01116(4) Uani d 1
B B3 0.13135(8) 0.33118(11) 0.50692(8) 0.01316(15) Uani d 1
H H3 0.0422(11) 0.3767(15) 0.4780(11) 0.024(3) Uiso d 1
B B4 0.15056(9) 0.12828(11) 0.49708(8) 0.01494(16) Uani d 1
H H4 0.0737(11) 0.0584(14) 0.4513(11) 0.022(3) Uiso d 1
B B5 0.28116(9) 0.10264(11) 0.47514(8) 0.01595(17) Uani d 1
H H5 0.2862(13) 0.0131(15) 0.4169(14) 0.027(4) Uiso d 1
B B6 0.33933(9) 0.28936(11) 0.46770(8) 0.01428(16) Uani d 1
H H6 0.3824(11) 0.3037(15) 0.4101(11) 0.024(3) Uiso d 1
C C7 0.25585(7) 0.39021(10) 0.62837(7) 0.01336(14) Uani d 1
H H7 0.2472(12) 0.4668(14) 0.6773(12) 0.021(3) Uiso d 1
B B8 0.19485(9) 0.21634(11) 0.63631(8) 0.01462(16) Uani d 1
H H8 0.1486(11) 0.2066(15) 0.6925(11) 0.025(3) Uiso d 1
B B9 0.28960(9) 0.07601(12) 0.61704(8) 0.01597(16) Uani d 1
H H9 0.3044(13) -0.0368(16) 0.6573(13) 0.029(4) Uiso d 1
B B10 0.40638(9) 0.17746(12) 0.59941(9) 0.01720(17) Uani d 1
H H10 0.4968(12) 0.1298(16) 0.6298(11) 0.029(3) Uiso d 1
B B11 0.38440(8) 0.37968(12) 0.61129(8) 0.01579(16) Uani d 1
H H11 0.4607(12) 0.4570(15) 0.6573(13) 0.024(3) Uiso d 1
B B12 0.35215(9) 0.24439(12) 0.70026(8) 0.01705(17) Uani d 1
H H12 0.4026(12) 0.2480(16) 0.7955(12) 0.033(4) Uiso d 1
C C21 0.31179(9) 0.63450(11) 0.40069(10) 0.02336(19) Uani d 1
H H21 0.3802(13) 0.6185(17) 0.3948(13) 0.036(4) Uiso d 1
C C22 0.30148(9) 0.69955(11) 0.49850(10) 0.02242(18) Uani d 1
H H22 0.3669(12) 0.7371(17) 0.5696(13) 0.035(4) Uiso d 1
C C23 0.17796(9) 0.69813(10) 0.47434(9) 0.02153(18) Uani d 1
H H23 0.1474(12) 0.7323(17) 0.5280(13) 0.036(4) Uiso d 1
C C24 0.11213(9) 0.63137(11) 0.36254(9) 0.02209(18) Uani d 1
H H24 0.0275(12) 0.6137(16) 0.3250(12) 0.032(4) Uiso d 1
C C25 0.19471(10) 0.59072(11) 0.31712(9) 0.02345(19) Uani d 1
H H25 0.1756(13) 0.5399(16) 0.2449(14) 0.031(4) Uiso d 1

loop_
_atom_site_aniso_label
_atom_site_aniso_U_11
_atom_site_aniso_U_22
_atom_site_aniso_U_33
_atom_site_aniso_U_12
_atom_site_aniso_U_13
_atom_site_aniso_U_23
C1 0.0165(3) 0.0112(3) 0.0104(3) -0.0015(3) 0.0055(3) -0.0007(2)
Co2 0.01304(5) 0.00859(5) 0.01386(5) -0.00067(3) 0.00776(4) -0.00026(4)
B3 0.0129(4) 0.0129(4) 0.0144(4) -0.0013(3) 0.0067(3) -0.0001(3)
B4 0.0190(4) 0.0118(4) 0.0148(4) -0.0026(3) 0.0081(3) 0.0003(3)
B5 0.0236(4) 0.0117(4) 0.0161(4) 0.0014(3) 0.0120(3) 0.0010(3)
B6 0.0173(4) 0.0127(4) 0.0164(4) 0.0015(3) 0.0107(3) 0.0005(3)
C7 0.0151(3) 0.0136(3) 0.0125(3) -0.0008(3) 0.0071(3) -0.0025(3)
B8 0.0183(4) 0.0142(4) 0.0139(4) 0.0001(3) 0.0093(3) 0.0010(3)
B9 0.0207(4) 0.0142(4) 0.0148(4) 0.0027(3) 0.0095(3) 0.0031(3)
B10 0.0164(4) 0.0178(4) 0.0185(4) 0.0038(3) 0.0086(3) 0.0028(3)
B11 0.0135(4) 0.0177(4) 0.0161(4) -0.0010(3) 0.0065(3) -0.0013(3)
B12 0.0172(4) 0.0202(4) 0.0125(4) 0.0012(3) 0.0054(3) 0.0005(3)
C21 0.0284(5) 0.0134(4) 0.0401(5) 0.0008(3) 0.0258(4) 0.0056(4)
C22 0.0237(4) 0.0110(4) 0.0331(5) -0.0036(3) 0.0131(4) -0.0013(3)
C23 0.0289(5) 0.0104(4) 0.0340(5) 0.0031(3) 0.0217(4) 0.0020(3)
C24 0.0216(4) 0.0155(4) 0.0287(5) 0.0037(3) 0.0107(4) 0.0087(3)
C25 0.0375(5) 0.0159(4) 0.0218(4) 0.0023(4) 0.0175(4) 0.0064(3)

loop_
_atom_type_symbol
_atom_type_description
_atom_type_scat_dispersion_real
_atom_type_scat_dispersion_imag
_atom_type_scat_source
C C 0.0033 0.0016 'International Tables Vol C Tables 4.2.6.8 and 6.1.1.4'
H H 0.0000 0.0000 'International Tables Vol C Tables 4.2.6.8 and 6.1.1.4'
B B 0.0013 0.0007 'International Tables Vol C Tables 4.2.6.8 and 6.1.1.4'
Co Co 0.3494 0.9721 'International Tables Vol C Tables 4.2.6.8 and 6.1.1.4'

loop_
_geom_angle_atom_site_label_1
_geom_angle_atom_site_label_2
_geom_angle_atom_site_label_3
_geom_angle
Co2 C1 H1 111.4(8)
B3 C1 H1 120.4(7)
B3 C1 Co2 64.84(4)
B4 C1 H1 115.3(8)
B4 C1 Co2 121.97(5)
B4 C1 B3 62.79(5)
B5 C1 H1 115.1(8)
B5 C1 Co2 122.52(6)
B5 C1 B3 113.71(6)
B5 C1 B4 62.64(5)
B5 C1 B6 63.30(6)
B6 C1 H1 118.2(7)
B6 C1 Co2 66.01(4)
B6 C1 B3 113.04(6)
B6 C1 B4 115.17(6)
C1 Co2 B6 49.23(4)
C1 Co2 B11 85.97(4)
C1 Co2 C21 126.78(4)
C1 Co2 C23 144.18(4)
C1 Co2 C24 109.92(4)
B3 Co2 C1 49.81(3)
B3 Co2 B6 88.47(4)
B3 Co2 C7 49.59(3)
B3 Co2 B11 88.25(4)
B3 Co2 C21 165.93(4)
B3 Co2 C22 142.17(4)
B3 Co2 C23 106.86(4)
B3 Co2 C24 99.31(4)
B3 Co2 C25 125.36(4)
B6 Co2 C24 141.31(4)
C7 Co2 C1 82.49(3)
C7 Co2 B6 85.97(3)
C7 Co2 B11 49.09(4)
C7 Co2 C21 143.26(4)
C7 Co2 C23 102.18(4)
C7 Co2 C24 127.49(4)
C7 Co2 C25 167.97(4)
B11 Co2 B6 52.55(4)
B11 Co2 C23 124.11(4)
B11 Co2 C24 163.74(4)
C21 Co2 B6 97.43(4)
C21 Co2 B11 105.49(4)
C21 Co2 C23 68.15(4)
C21 Co2 C24 68.21(4)
C22 Co2 C1 167.36(4)
C22 Co2 B6 124.33(4)
C22 Co2 C7 108.91(4)
C22 Co2 B11 97.33(4)
C22 Co2 C21 40.58(4)
C22 Co2 C23 40.64(4)
C22 Co2 C24 67.93(4)
C22 Co2 C25 68.20(4)
C23 Co2 B6 164.52(4)
C23 Co2 C24 39.89(4)
C25 Co2 C1 101.78(4)
C25 Co2 B6 105.39(4)
C25 Co2 B11 141.79(4)
C25 Co2 C21 40.72(4)
C25 Co2 C23 67.75(4)
C25 Co2 C24 40.49(4)
C1 B3 Co2 65.35(4)
C1 B3 H3 125.2(7)
C1 B3 B4 58.46(5)
C1 B3 B8 104.94(6)
Co2 B3 H3 112.1(7)
B4 B3 Co2 118.58(6)
B4 B3 H3 119.1(7)
C7 B3 C1 103.60(6)
C7 B3 Co2 65.41(4)
C7 B3 H3 125.7(7)
C7 B3 B4 105.18(6)
C7 B3 B8 58.67(5)
B8 B3 Co2 118.71(6)
B8 B3 H3 119.5(7)
B8 B3 B4 59.62(5)
C1 B4 B3 58.75(5)
C1 B4 H4 117.7(7)
C1 B4 B5 58.45(5)
C1 B4 B8 105.41(6)
C1 B4 B9 104.72(6)
B3 B4 H4 119.0(7)
B5 B4 B3 107.06(6)
B5 B4 H4 120.4(7)
B5 B4 B9 59.57(5)
B8 B4 B3 59.93(5)
B8 B4 H4 126.8(7)
B8 B4 B5 107.75(7)
B8 B4 B9 60.15(5)
B9 B4 B3 107.43(7)
B9 B4 H4 128.3(7)
C1 B5 B4 58.91(5)
C1 B5 H5 119.5(8)
C1 B5 B6 58.54(5)
C1 B5 B9 105.77(7)
C1 B5 B10 104.93(7)
B4 B5 H5 121.5(8)
B4 B5 B6 108.19(6)
B4 B5 B10 108.59(7)
B6 B5 H5 117.6(8)
B9 B5 B4 60.46(5)
B9 B5 H5 126.8(8)
B9 B5 B6 109.05(7)
B9 B5 B10 60.70(6)
B10 B5 H5 124.7(8)
B10 B5 B6 60.08(5)
C1 B6 Co2 64.76(4)
C1 B6 B5 58.16(5)
C1 B6 H6 123.0(7)
C1 B6 B10 104.23(6)
C1 B6 B11 104.58(6)
Co2 B6 H6 114.0(7)
B5 B6 Co2 116.96(6)
B5 B6 H6 117.9(7)
B5 B6 B11 106.78(6)
B10 B6 Co2 116.17(6)
B10 B6 B5 59.56(5)
B10 B6 H6 121.7(7)
B10 B6 B11 59.40(6)
B11 B6 Co2 63.68(4)
B11 B6 H6 126.5(7)
Co2 C7 H7 112.4(8)
B3 C7 Co2 65.00(4)
B3 C7 H7 118.7(8)
B8 C7 Co2 121.86(5)
B8 C7 B3 62.65(5)
B8 C7 H7 113.5(8)
B11 C7 Co2 66.09(4)
B11 C7 B3 113.33(6)
B11 C7 H7 120.2(8)
B11 C7 B8 115.09(7)
B12 C7 Co2 122.64(5)
B12 C7 B3 113.75(7)
B12 C7 H7 115.3(8)
B12 C7 B8 62.54(6)
B12 C7 B11 63.37(6)
B3 B8 H8 119.6(7)
B3 B8 B9 107.92(6)
B4 B8 B3 60.44(5)
B4 B8 H8 126.2(7)
B4 B8 B9 60.27(5)
C7 B8 B3 58.68(5)
C7 B8 B4 105.83(6)
C7 B8 H8 118.5(7)
C7 B8 B9 104.92(7)
C7 B8 B12 58.53(5)
B9 B8 H8 127.0(7)
B12 B8 B3 107.27(7)
B12 B8 B4 108.11(7)
B12 B8 H8 120.0(7)
B12 B8 B9 59.66(6)
B4 B9 H9 122.1(8)
B4 B9 B10 107.58(7)
B5 B9 B4 59.97(5)
B5 B9 B8 107.62(7)
B5 B9 H9 121.3(8)
B5 B9 B10 59.90(6)
B8 B9 B4 59.58(5)
B8 B9 H9 122.6(8)
B8 B9 B10 107.53(7)
B10 B9 H9 121.6(7)
B12 B9 B4 107.71(7)
B12 B9 B5 108.18(7)
B12 B9 B8 59.86(6)
B12 B9 H9 121.8(8)
B12 B9 B10 60.12(6)
B5 B10 B6 60.35(5)
B5 B10 B9 59.40(5)
B5 B10 H10 122.4(7)
B5 B10 B11 108.99(7)
B5 B10 B12 107.09(7)
B6 B10 B9 108.22(7)
B6 B10 H10 121.2(7)
B6 B10 B11 61.40(5)
B9 B10 H10 122.1(7)
B11 B10 B9 107.96(7)
B11 B10 H10 120.7(7)
B12 B10 B6 108.92(7)
B12 B10 B9 59.26(6)
B12 B10 H10 121.5(7)
B12 B10 B11 60.10(6)
Co2 B11 H11 115.1(7)
B6 B11 Co2 63.77(4)
B6 B11 H11 127.3(7)
C7 B11 Co2 64.83(4)
C7 B11 B6 104.81(6)
C7 B11 B10 104.42(7)
C7 B11 H11 122.6(7)
C7 B11 B12 58.25(5)
B10 B11 Co2 116.07(6)
B10 B11 B6 59.20(5)
B10 B11 H11 121.0(7)
B12 B11 Co2 117.07(6)
B12 B11 B6 106.88(7)
B12 B11 B10 59.73(6)
B12 B11 H11 116.5(7)
C7 B12 B8 58.93(5)
C7 B12 B9 105.88(7)
C7 B12 B10 104.86(7)
C7 B12 B11 58.39(5)
C7 B12 H12 119.8(7)
B8 B12 B10 108.42(7)
B8 B12 B11 108.03(7)
B8 B12 H12 119.5(7)
B9 B12 B8 60.49(5)
B9 B12 B10 60.62(6)
B9 B12 B11 109.10(7)
B9 B12 H12 124.9(8)
B10 B12 B11 60.17(6)
B10 B12 H12 126.1(7)
B11 B12 H12 120.0(7)
Co2 C21 H21 123.4(9)
C22 C21 Co2 69.57(5)
C22 C21 H21 126.1(9)
C22 C21 C25 107.49(9)
C25 C21 Co2 69.55(5)
C25 C21 H21 126.3(9)
Co2 C22 H22 124.7(9)
C21 C22 Co2 69.85(5)
C21 C22 H22 125.9(8)
C21 C22 C23 108.15(9)
C23 C22 Co2 70.51(5)
C23 C22 H22 125.9(8)
Co2 C23 H23 124.0(9)
C22 C23 Co2 68.84(5)
C22 C23 H23 124.7(8)
C24 C23 Co2 70.30(5)
C24 C23 C22 108.20(9)
C24 C23 H23 127.1(8)
Co2 C24 H24 125.5(8)
C23 C24 Co2 69.81(5)
C23 C24 H24 126.1(8)
C23 C24 C25 107.76(9)
C25 C24 Co2 68.72(5)
C25 C24 H24 126.1(8)
Co2 C25 H25 123.6(9)
C21 C25 Co2 69.74(6)
C21 C25 C24 108.38(9)
C21 C25 H25 125.6(9)
C24 C25 Co2 70.79(5)
C24 C25 H25 126.0(9)

loop_
_geom_bond_atom_site_label_1
_geom_bond_atom_site_label_2
_geom_bond_distance
_geom_bond_publ_flag
C1 H1 0.912(12) ?
C1 Co2 2.0556(8) y
C1 B3 1.7276(12) ?
C1 B4 1.7224(12) ?
C1 B5 1.7141(13) ?
C1 B6 1.7210(13) ?
Co2 B3 2.0471(9) y
Co2 B6 2.0762(9) y
Co2 C7 2.0539(8) y
Co2 B11 2.0746(10) y
Co2 C21 2.0574(9) y
Co2 C22 2.0536(9) y
Co2 C23 2.0759(9) y
Co2 C24 2.0823(9) y
Co2 C25 2.0548(9) y
B3 H3 1.082(12) ?
B3 B4 1.7974(13) ?
B3 C7 1.7199(12) ?
B3 B8 1.7882(13) ?
B4 H4 1.068(13) ?
B4 B5 1.7863(14) ?
B4 B8 1.7825(13) ?
B4 B9 1.7950(14) ?
B5 H5 1.098(14) ?
B5 B6 1.8025(14) ?
B5 B9 1.7790(14) ?
B5 B10 1.7882(14) ?
B6 H6 1.091(13) ?
B6 B10 1.7976(14) ?
B6 B11 1.8376(13) ?
C7 H7 0.952(14) ?
C7 B8 1.7198(13) ?
C7 B11 1.7150(13) ?
C7 B12 1.7125(13) ?
B8 H8 1.104(13) ?
B8 B9 1.7928(14) ?
B8 B12 1.7815(14) ?
B9 H9 1.087(14) ?
B9 B10 1.8025(14) ?
B9 B12 1.7780(15) ?
B10 H10 1.101(13) ?
B10 B11 1.8014(14) ?
B10 B12 1.7935(14) ?
B11 H11 1.102(13) ?
B11 B12 1.8002(14) ?
B12 H12 1.094(14) ?
C21 H21 0.901(14) ?
C21 C22 1.4256(15) ?
C21 C25 1.4306(15) ?
C22 H22 0.971(15) ?
C22 C23 1.4343(14) ?
C23 H23 0.966(15) ?
C23 C24 1.4185(15) ?
C24 H24 0.961(14) ?
C24 C25 1.4319(14) ?
C25 H25 0.952(15) ?

loop_
_geom_torsion_atom_site_label_1
_geom_torsion_atom_site_label_2
_geom_torsion_atom_site_label_3
_geom_torsion_atom_site_label_4
_geom_torsion
C1 B3 B4 B5 34.27(6)
C1 B3 B4 B8 135.28(7)
C1 B3 B4 B9 96.95(7)
C1 B3 C7 Co2 54.37(5)
C1 B3 C7 B8 -99.40(7)
C1 B3 C7 B11 7.86(9)
C1 B3 C7 B12 -62.05(8)
C1 B3 B8 B4 -38.37(6)
C1 B3 B8 C7 97.03(6)
C1 B3 B8 B9 0.14(8)
C1 B3 B8 B12 63.05(8)
C1 B4 B5 B6 32.89(6)
C1 B4 B5 B9 134.94(7)
C1 B4 B5 B10 96.58(7)
C1 B4 B8 B3 38.61(6)
C1 B4 B8 C7 0.04(8)
C1 B4 B8 B9 -98.38(7)
C1 B4 B8 B12 -61.39(8)
C1 B4 B9 B5 -38.58(6)
C1 B4 B9 B8 99.56(7)
C1 B4 B9 B10 -0.84(8)
C1 B4 B9 B12 62.58(8)
C1 B5 B6 Co2 28.50(5)
C1 B5 B6 B10 134.47(7)
C1 B5 B6 B11 97.02(7)
C1 B5 B9 B4 39.04(6)
C1 B5 B9 B8 1.90(9)
C1 B5 B9 B10 -98.54(7)
C1 B5 B9 B12 -61.34(8)
C1 B5 B10 B6 -39.05(6)
C1 B5 B10 B9 99.95(7)
C1 B5 B10 B11 -0.15(9)
C1 B5 B10 B12 63.38(8)
C1 B6 B10 B5 38.72(6)
C1 B6 B10 B9 2.24(8)
C1 B6 B10 B11 -98.73(7)
C1 B6 B10 B12 -60.63(8)
C1 B6 B11 Co2 -51.67(5)
C1 B6 B11 C7 -0.05(8)
C1 B6 B11 B10 98.13(7)
C1 B6 B11 B12 60.70(8)
Co2 C1 B3 B4 -154.05(5)
Co2 C1 B3 C7 -54.41(5)
Co2 C1 B3 B8 -115.12(6)
Co2 C1 B4 B3 27.83(6)
Co2 C1 B4 B5 -112.99(7)
Co2 C1 B4 B8 -11.35(9)
Co2 C1 B4 B9 -73.87(8)
Co2 C1 B5 B4 112.15(7)
Co2 C1 B5 B6 -30.63(6)
Co2 C1 B5 B9 72.37(8)
Co2 C1 B5 B10 9.17(9)
Co2 C1 B6 B5 151.95(5)
Co2 C1 B6 B10 112.55(6)
Co2 C1 B6 B11 51.02(5)
Co2 B3 B4 C1 -26.93(6)
Co2 B3 B4 B5 7.34(9)
Co2 B3 B4 B8 108.35(7)
Co2 B3 B4 B9 70.02(8)
Co2 B3 C7 B8 -153.77(5)
Co2 B3 C7 B11 -46.51(6)
Co2 B3 C7 B12 -116.42(6)
Co2 B3 B8 B4 -108.13(7)
Co2 B3 B8 C7 27.27(6)
Co2 B3 B8 B9 -69.62(8)
Co2 B3 B8 B12 -6.72(9)
Co2 B6 B10 B5 107.28(7)
Co2 B6 B10 B9 70.81(8)
Co2 B6 B10 B11 -30.16(6)
Co2 B6 B10 B12 7.93(9)
Co2 B6 B11 C7 51.62(5)
Co2 B6 B11 B10 149.80(6)
Co2 B6 B11 B12 112.37(6)
Co2 C7 B8 B3 -28.14(6)
Co2 C7 B8 B4 11.27(9)
Co2 C7 B8 B9 74.02(7)
Co2 C7 B8 B12 113.11(7)
Co2 C7 B11 B6 -50.99(5)
Co2 C7 B11 B10 -112.37(6)
Co2 C7 B11 B12 -151.92(6)
Co2 C7 B12 B8 -111.94(7)
Co2 C7 B12 B9 -72.23(8)
Co2 C7 B12 B10 -9.12(9)
Co2 C7 B12 B11 30.73(6)
Co2 B11 B12 C7 -28.58(6)
Co2 B11 B12 B8 4.53(9)
Co2 B11 B12 B9 68.71(8)
Co2 B11 B12 B10 105.86(7)
Co2 C21 C22 C23 -60.38(6)
Co2 C21 C25 C24 60.51(6)
Co2 C22 C23 C24 -59.49(6)
Co2 C23 C24 C25 -58.41(6)
Co2 C24 C25 C21 -59.85(6)
B3 C1 B4 B5 -140.82(7)
B3 C1 B4 B8 -39.18(6)
B3 C1 B4 B9 -101.70(7)
B3 C1 B5 B4 37.85(7)
B3 C1 B5 B6 -104.93(7)
B3 C1 B5 B9 -1.93(9)
B3 C1 B5 B10 -65.12(8)
B3 C1 B6 Co2 -45.97(5)
B3 C1 B6 B5 105.98(7)
B3 C1 B6 B10 66.57(8)
B3 C1 B6 B11 5.04(8)
B3 B4 B5 C1 -34.39(6)
B3 B4 B5 B6 -1.50(9)
B3 B4 B5 B9 100.55(7)
B3 B4 B5 B10 62.18(8)
B3 B4 B8 C7 -38.57(6)
B3 B4 B8 B9 -136.98(7)
B3 B4 B8 B12 -100.00(7)
B3 B4 B9 B5 -99.91(7)
B3 B4 B9 B8 38.23(6)
B3 B4 B9 B10 -62.16(8)
B3 B4 B9 B12 1.25(9)
B3 C7 B8 B4 39.41(6)
B3 C7 B8 B9 102.16(7)
B3 C7 B8 B12 141.25(7)
B3 C7 B11 Co2 45.99(6)
B3 C7 B11 B6 -5.00(9)
B3 C7 B11 B10 -66.38(8)
B3 C7 B11 B12 -105.93(7)
B3 C7 B12 B8 -37.40(6)
B3 C7 B12 B9 2.31(9)
B3 C7 B12 B10 65.42(8)
B3 C7 B12 B11 105.27(7)
B3 B8 B9 B4 -38.59(6)
B3 B8 B9 B5 -1.27(9)
B3 B8 B9 B10 61.89(8)
B3 B8 B9 B12 99.92(7)
B3 B8 B12 C7 34.05(6)
B3 B8 B12 B9 -101.03(7)
B3 B8 B12 B10 -62.55(8)
B3 B8 B12 B11 1.16(9)
B4 C1 B3 Co2 154.05(5)
B4 C1 B3 C7 99.65(7)
B4 C1 B3 B8 38.93(6)
B4 C1 B5 B6 -142.78(7)
B4 C1 B5 B9 -39.78(6)
B4 C1 B5 B10 -102.98(7)
B4 C1 B6 Co2 -115.54(6)
B4 C1 B6 B5 36.41(6)
B4 C1 B6 B10 -3.00(9)
B4 C1 B6 B11 -64.53(8)
B4 B3 C7 Co2 114.90(6)
B4 B3 C7 B8 -38.87(6)
B4 B3 C7 B11 68.39(8)
B4 B3 C7 B12 -1.52(9)
B4 B3 B8 C7 135.40(7)
B4 B3 B8 B9 38.51(6)
B4 B3 B8 B12 101.41(7)
B4 B5 B6 C1 -33.04(6)
B4 B5 B6 Co2 -4.54(9)
B4 B5 B6 B10 101.43(7)
B4 B5 B6 B11 63.98(8)
B4 B5 B9 B8 -37.14(6)
B4 B5 B9 B10 -137.58(7)
B4 B5 B9 B12 -100.38(7)
B4 B5 B10 B6 -100.74(7)
B4 B5 B10 B9 38.26(6)
B4 B5 B10 B11 -61.84(8)
B4 B5 B10 B12 1.69(9)
B4 B8 B9 B5 37.31(6)
B4 B8 B9 B10 100.47(7)
B4 B8 B9 B12 138.51(7)
B4 B8 B12 C7 97.83(7)
B4 B8 B12 B9 -37.25(6)
B4 B8 B12 B10 1.23(9)
B4 B8 B12 B11 64.94(8)
B4 B9 B10 B5 -37.78(6)
B4 B9 B10 B6 -0.89(9)
B4 B9 B10 B11 64.08(8)
B4 B9 B10 B12 100.73(7)
B4 B9 B12 C7 -2.11(9)
B4 B9 B12 B8 36.85(6)
B4 B9 B12 B10 -100.49(7)
B4 B9 B12 B11 -63.54(8)
B5 C1 B3 Co2 116.26(6)
B5 C1 B3 B4 -37.79(7)
B5 C1 B3 C7 61.85(8)
B5 C1 B3 B8 1.13(9)
B5 C1 B4 B3 140.82(7)
B5 C1 B4 B8 101.65(7)
B5 C1 B4 B9 39.12(6)
B5 C1 B6 Co2 -151.95(5)
B5 C1 B6 B10 -39.40(6)
B5 C1 B6 B11 -100.94(7)
B5 B4 B8 B3 99.82(7)
B5 B4 B8 C7 61.25(8)
B5 B4 B8 B9 -37.17(6)
B5 B4 B8 B12 -0.18(9)
B5 B4 B9 B8 138.14(7)
B5 B4 B9 B10 37.75(6)
B5 B4 B9 B12 101.17(7)
B5 B6 B10 B9 -36.47(6)
B5 B6 B10 B11 -137.44(7)
B5 B6 B10 B12 -99.35(8)
B5 B6 B11 Co2 -112.27(6)
B5 B6 B11 C7 -60.65(8)
B5 B6 B11 B10 37.52(6)
B5 B6 B11 B12 0.10(9)
B5 B9 B10 B6 36.89(6)
B5 B9 B10 B11 101.87(7)
B5 B9 B10 B12 138.51(7)
B5 B9 B12 C7 61.28(8)
B5 B9 B12 B8 100.24(7)
B5 B9 B12 B10 -37.11(7)
B5 B9 B12 B11 -0.15(9)
B5 B10 B11 Co2 -8.27(9)
B5 B10 B11 B6 -38.43(6)
B5 B10 B11 C7 60.43(8)
B5 B10 B11 B12 99.25(7)
B5 B10 B12 C7 -63.48(8)
B5 B10 B12 B8 -1.80(9)
B5 B10 B12 B9 36.63(6)
B5 B10 B12 B11 -102.46(7)
B6 C1 B3 Co2 46.53(5)
B6 C1 B3 B4 -107.52(7)
B6 C1 B3 C7 -7.87(8)
B6 C1 B3 B8 -68.59(8)
B6 C1 B4 B3 104.16(7)
B6 C1 B4 B5 -36.66(7)
B6 C1 B4 B8 64.99(8)
B6 C1 B4 B9 2.46(9)
B6 C1 B5 B4 142.78(7)
B6 C1 B5 B9 103.00(7)
B6 C1 B5 B10 39.80(6)
B6 B5 B9 B4 100.60(7)
B6 B5 B9 B8 63.46(9)
B6 B5 B9 B10 -36.98(6)
B6 B5 B9 B12 0.22(9)
B6 B5 B10 B9 139.00(7)
B6 B5 B10 B11 38.90(6)
B6 B5 B10 B12 102.43(7)
B6 B10 B11 Co2 30.16(6)
B6 B10 B11 C7 98.86(7)
B6 B10 B11 B12 137.68(7)
B6 B10 B12 C7 0.31(9)
B6 B10 B12 B8 61.99(9)
B6 B10 B12 B9 100.42(7)
B6 B10 B12 B11 -38.67(7)
B6 B11 B12 C7 -97.26(7)
B6 B11 B12 B8 -64.15(8)
B6 B11 B12 B9 0.03(9)
B6 B11 B12 B10 37.18(6)
C7 B3 B4 C1 -96.86(6)
C7 B3 B4 B5 -62.58(8)
C7 B3 B4 B8 38.42(6)
C7 B3 B4 B9 0.09(8)
C7 B3 B8 B4 -135.40(7)
C7 B3 B8 B9 -96.90(7)
C7 B3 B8 B12 -33.99(6)
C7 B8 B9 B4 -99.95(7)
C7 B8 B9 B5 -62.64(8)
C7 B8 B9 B10 0.52(8)
C7 B8 B9 B12 38.55(6)
C7 B8 B12 B9 -135.08(7)
C7 B8 B12 B10 -96.60(7)
C7 B8 B12 B11 -32.89(6)
C7 B11 B12 B8 33.11(6)
C7 B11 B12 B9 97.29(7)
C7 B11 B12 B10 134.44(7)
B8 B3 B4 C1 -135.28(7)
B8 B3 B4 B5 -101.00(7)
B8 B3 B4 B9 -38.33(6)
B8 B3 C7 Co2 153.77(5)
B8 B3 C7 B11 107.26(7)
B8 B3 C7 B12 37.35(7)
B8 B4 B5 C1 -97.52(7)
B8 B4 B5 B6 -64.63(8)
B8 B4 B5 B9 37.42(6)
B8 B4 B5 B10 -0.95(9)
B8 B4 B9 B5 -138.14(7)
B8 B4 B9 B10 -100.39(7)
B8 B4 B9 B12 -36.98(6)
B8 C7 B11 Co2 115.47(6)
B8 C7 B11 B6 64.48(8)
B8 C7 B11 B10 3.10(9)
B8 C7 B11 B12 -36.45(7)
B8 C7 B12 B9 39.70(6)
B8 C7 B12 B10 102.82(7)
B8 C7 B12 B11 142.67(7)
B8 B9 B10 B5 -100.59(7)
B8 B9 B10 B6 -63.70(8)
B8 B9 B10 B11 1.27(9)
B8 B9 B10 B12 37.92(6)
B8 B9 B12 C7 -38.96(6)
B8 B9 B12 B10 -137.34(7)
B8 B9 B12 B11 -100.39(7)
B9 B4 B5 C1 -134.94(7)
B9 B4 B5 B6 -102.05(7)
B9 B4 B5 B10 -38.37(6)
B9 B4 B8 B3 136.98(7)
B9 B4 B8 C7 98.42(7)
B9 B4 B8 B12 36.98(6)
B9 B5 B6 C1 -97.22(7)
B9 B5 B6 Co2 -68.72(8)
B9 B5 B6 B10 37.25(6)
B9 B5 B6 B11 -0.20(9)
B9 B5 B10 B6 -139.00(7)
B9 B5 B10 B11 -100.10(7)
B9 B5 B10 B12 -36.57(7)
B9 B8 B12 C7 135.08(7)
B9 B8 B12 B10 38.49(6)
B9 B8 B12 B11 102.19(7)
B9 B10 B11 Co2 -71.24(8)
B9 B10 B11 B6 -101.40(7)
B9 B10 B11 C7 -2.54(8)
B9 B10 B11 B12 36.28(6)
B9 B10 B12 C7 -100.11(7)
B9 B10 B12 B8 -38.43(6)
B9 B10 B12 B11 -139.09(7)
B10 B5 B6 C1 -134.47(7)
B10 B5 B6 Co2 -105.97(7)
B10 B5 B6 B11 -37.45(6)
B10 B5 B9 B4 137.58(7)
B10 B5 B9 B8 100.44(7)
B10 B5 B9 B12 37.20(7)
B10 B6 B11 Co2 -149.80(6)
B10 B6 B11 C7 -98.17(7)
B10 B6 B11 B12 -37.42(6)
B10 B9 B12 C7 98.38(7)
B10 B9 B12 B8 137.34(7)
B10 B9 B12 B11 36.95(6)
B10 B11 B12 C7 -134.44(7)
B10 B11 B12 B8 -101.33(7)
B10 B11 B12 B9 -37.15(7)
B11 B6 B10 B5 137.44(7)
B11 B6 B10 B9 100.97(7)
B11 B6 B10 B12 38.10(7)
B11 C7 B8 B3 -104.49(7)
B11 C7 B8 B4 -65.08(8)
B11 C7 B8 B9 -2.33(9)
B11 C7 B8 B12 36.76(7)
B11 C7 B12 B8 -142.67(7)
B11 C7 B12 B9 -102.96(7)
B11 C7 B12 B10 -39.85(6)
B11 B10 B12 C7 38.98(6)
B11 B10 B12 B8 100.66(7)
B11 B10 B12 B9 139.09(7)
B12 C7 B8 B3 -141.25(7)
B12 C7 B8 B4 -101.85(7)
B12 C7 B8 B9 -39.10(6)
B12 C7 B11 Co2 151.92(6)
B12 C7 B11 B6 100.93(7)
B12 C7 B11 B10 39.55(6)
B12 B8 B9 B4 -138.51(7)
B12 B8 B9 B5 -101.19(8)
B12 B8 B9 B10 -38.03(6)
B12 B9 B10 B5 -138.51(7)
B12 B9 B10 B6 -101.62(7)
B12 B9 B10 B11 -36.64(6)
B12 B10 B11 Co2 -107.52(7)
B12 B10 B11 B6 -137.68(7)
B12 B10 B11 C7 -38.82(6)
C21 C22 C23 Co2 59.97(6)
C21 C22 C23 C24 0.48(10)
C22 C21 C25 Co2 -59.46(7)
C22 C21 C25 C24 1.05(10)
C22 C23 C24 Co2 58.58(6)
C22 C23 C24 C25 0.17(10)
C23 C24 C25 Co2 59.09(6)
C23 C24 C25 C21 -0.76(10)
C25 C21 C22 Co2 59.44(6)
C25 C21 C22 C23 -0.94(10)

_cod_database_fobs_code 2240844
